data_2243268
loop_
_publ_author_name
'Znovjyak, Kateryna'
'Fritsky, Igor O.'
'Sliva, Tatiana Y.'
'Amirkhanov, Vladimir M.'
'Seredyuk, Maksym'

_publ_section_title
;
 Crystal structure of the mixed methanol and ethanol solvate of
 bis{3,4,5-trimethoxy-<i>N</i>'-[1-(pyridin-2-yl)ethylidene]benzohydrazidato}zinc(II)
;
_journal_coeditor_code TX2017
_journal_issue 3
_journal_name_full 'Acta Crystallographica Section E'
_journal_page_first 303
_journal_page_last 308
_journal_paper_doi 10.1107/S2056989020000857
_journal_volume 76
_journal_year 2020
_chemical_formula_iupac '[Zn (C17 H18 N3 O4)2], C H4 O, C2 H6 O'
_chemical_formula_moiety 'C34 H36 N6 O8 Zn1, C H4 O, C2 H6 O'
_chemical_formula_sum 'C37 H46 N6 O10 Zn'
_chemical_formula_weight 790.11
_chemical_name_systematic Bis{3,4,5-trimethoxy-<i>N</i>'-[1-(pyridin-2-yl)ethylidene]benzohydrazidato}zinc(II)
_space_group_crystal_system triclinic
_space_group_IT_number 2
_space_group_name_Hall '-P 1'
_space_group_name_H-M_alt 'P -1'
_atom_sites_solution_hydrogens geom
_audit_creation_method SHELXL-2014
_cell_angle_alpha 63.256(5)
_cell_angle_beta 74.098(4)
_cell_angle_gamma 75.307(4)
_cell_formula_units_Z 2
_cell_length_a 11.0402(4)
_cell_length_b 13.8056(8)
_cell_length_c 14.4190(7)
_cell_measurement_reflns_used 5835
_cell_measurement_temperature 120(2)
_cell_measurement_theta_max 20.132
_cell_measurement_theta_min 4.683
_cell_volume 1865.63(18)
_computing_cell_refinement
;
CrysAlis PRO (Agilent, 2012)
;
_computing_data_collection
;
CrysAlis PRO (Agilent, 2012)
;
_computing_data_reduction
;
CrysAlis PRO (Agilent, 2012)
;
_computing_structure_refinement
;
SHELXL2014 (Sheldrick, 2015b)
;
_computing_structure_solution
;
SHELXS2014 (Sheldrick, 2015a)
;
_diffrn_ambient_temperature 120(2)
_diffrn_measured_fraction_theta_full 0.986
_diffrn_measured_fraction_theta_max 0.867
_diffrn_measurement_device_type 'Agilent SuperNova Sapphire3'
_diffrn_measurement_method '\f scans and \w scans with \k offset'
_diffrn_radiation_type MoK\a
_diffrn_radiation_wavelength 0.71069
_diffrn_reflns_av_R_equivalents 0.0404
_diffrn_reflns_av_unetI/netI 0.0644
_diffrn_reflns_limit_h_max 15
_diffrn_reflns_limit_h_min -14
_diffrn_reflns_limit_k_max 18
_diffrn_reflns_limit_k_min -19
_diffrn_reflns_limit_l_max 20
_diffrn_reflns_limit_l_min -19
_diffrn_reflns_number 18302
_diffrn_reflns_theta_full 25.000
_diffrn_reflns_theta_max 29.884
_diffrn_reflns_theta_min 2.959
_diffrn_standards_decay_% 0
_diffrn_standards_interval_count 0
_diffrn_standards_number 0
_exptl_absorpt_coefficient_mu 0.724
_exptl_absorpt_correction_T_max 1.00000
_exptl_absorpt_correction_T_min 0.76825
_exptl_absorpt_correction_type multi-scan
_exptl_absorpt_process_details
;
(CrysAlis PRO; Agilent, 2012)
;
_exptl_crystal_colour yellow
_exptl_crystal_density_diffrn 1.421
_exptl_crystal_description prismatic
_exptl_crystal_F_000 836
_exptl_crystal_size_max 0.090
_exptl_crystal_size_mid 0.020
_exptl_crystal_size_min 0.020
_refine_diff_density_max 2.109
_refine_diff_density_min -0.726
_refine_ls_extinction_method none
_refine_ls_goodness_of_fit_ref 0.895
_refine_ls_hydrogen_treatment constr
_refine_ls_matrix_type full
_refine_ls_number_constraints 0
_refine_ls_number_parameters 487
_refine_ls_number_reflns 9361
_refine_ls_number_restraints 0
_refine_ls_restrained_S_all 0.895
_refine_ls_R_factor_all 0.0812
_refine_ls_R_factor_gt 0.0640
_refine_ls_shift/su_max 0.000
_refine_ls_shift/su_mean 0.000
_refine_ls_structure_factor_coef Fsqd
_refine_ls_weighting_details 'w=1/[\s^2^(Fo^2^)+(0.1156P)^2^+3.6309P] where P=(Fo^2^+2Fc^2^)/3'
_refine_ls_weighting_scheme calc
_refine_ls_wR_factor_gt 0.1712
_refine_ls_wR_factor_ref 0.1922
_reflns_number_gt 7343
_reflns_number_total 9361
_reflns_threshold_expression 'I > 2\s(I)'
_cod_data_source_file tx2017sup1.cif
_cod_data_source_block I
_cod_database_code 2243268
_shelx_space_group_comment
;
The symmetry employed for this shelxl refinement is uniquely defined
by the following loop, which should always be used as a source of
symmetry information in preference to the above space-group names.
They are only intended as comments.
;
_shelx_estimated_absorpt_t_min 0.938
_shelx_estimated_absorpt_t_max 0.986
_shelxl_version_number 201.4

loop_
_space_group_symop_operation_xyz
'x, y, z'
'-x, -y, -z'

loop_
_atom_site_type_symbol
_atom_site_label
_atom_site_fract_x
_atom_site_fract_y
_atom_site_fract_z
_atom_site_U_iso_or_equiv
_atom_site_adp_type
_atom_site_calc_flag
_atom_site_occupancy
Zn Zn 0.00210(3) 0.45634(3) 0.25703(3) 0.02225(12) Uani d 1
N N1 -0.1206(2) 0.5723(2) 0.3324(2) 0.0240(5) Uani d 1
N N2 -0.0307(2) 0.3641(2) 0.4169(2) 0.0211(5) Uani d 1
N N3 0.0174(2) 0.2545(2) 0.4518(2) 0.0224(5) Uani d 1
N N4 -0.1512(3) 0.4591(2) 0.1888(2) 0.0260(5) Uani d 1
N N5 0.0250(2) 0.5836(2) 0.1077(2) 0.0224(5) Uani d 1
N N6 0.1200(3) 0.6457(2) 0.0775(2) 0.0250(5) Uani d 1
O O1 0.0860(2) 0.29614(18) 0.27196(17) 0.0255(5) Uani d 1
O O2 0.1803(2) 0.51141(18) 0.23406(17) 0.0244(4) Uani d 1
O O3 0.2036(3) -0.1382(2) 0.6353(2) 0.0374(6) Uani d 1
O O4 0.2942(3) -0.2172(2) 0.4875(2) 0.0384(6) Uani d 1
O O5 0.2874(3) -0.0886(2) 0.2824(2) 0.0368(6) Uani d 1
O O6 0.5751(2) 0.6309(2) 0.2440(2) 0.0324(5) Uani d 1
O O7 0.6340(2) 0.7917(2) 0.0516(2) 0.0314(5) Uani d 1
O O8 0.4815(3) 0.8724(2) -0.0894(2) 0.0352(6) Uani d 1
C C1 -0.1619(4) 0.6792(3) 0.2871(3) 0.0320(7) Uani d 1
H H1 -0.1502 0.7130 0.2137 0.038 Uiso calc 1
C C2 -0.2216(4) 0.7429(3) 0.3436(3) 0.0360(8) Uani d 1
H H2 -0.2483 0.8177 0.3088 0.043 Uiso calc 1
C C3 -0.2405(3) 0.6932(3) 0.4520(3) 0.0333(8) Uani d 1
H H3 -0.2795 0.7341 0.4918 0.040 Uiso calc 1
C C4 -0.2005(3) 0.5812(3) 0.5015(3) 0.0264(6) Uani d 1
H H4 -0.2133 0.5458 0.5748 0.032 Uiso calc 1
C C5 -0.1408(3) 0.5225(3) 0.4396(2) 0.0224(6) Uani d 1
C C6 -0.0939(3) 0.4027(3) 0.4855(2) 0.0211(6) Uani d 1
C C7 -0.1203(3) 0.3345(3) 0.6013(3) 0.0293(7) Uani d 1
H H7A -0.0826 0.2597 0.6153 0.035 Uiso calc 1
H H7B -0.2107 0.3384 0.6262 0.035 Uiso calc 1
H H7C -0.0847 0.3616 0.6372 0.035 Uiso calc 1
C C8 0.0760(3) 0.2301(2) 0.3693(2) 0.0215(6) Uani d 1
C C9 0.1334(3) 0.1117(2) 0.3994(2) 0.0215(6) Uani d 1
C C10 0.1370(3) 0.0439(3) 0.5047(3) 0.0256(6) Uani d 1
H H10 0.1023 0.0717 0.5559 0.031 Uiso calc 1
C C11 0.1919(3) -0.0652(3) 0.5340(3) 0.0273(6) Uani d 1
C C12 0.2428(3) -0.1075(3) 0.4567(3) 0.0280(7) Uani d 1
C C13 0.2372(3) -0.0390(3) 0.3511(3) 0.0276(7) Uani d 1
C C14 0.1839(3) 0.0712(3) 0.3217(3) 0.0246(6) Uani d 1
H H14 0.1820 0.1172 0.2510 0.030 Uiso calc 1
C C15 0.1521(4) -0.0971(3) 0.7155(3) 0.0363(8) Uani d 1
H H15A 0.1653 -0.1546 0.7830 0.044 Uiso calc 1
H H15B 0.0625 -0.0720 0.7168 0.044 Uiso calc 1
H H15C 0.1940 -0.0373 0.7005 0.044 Uiso calc 1
C C16 0.4298(5) -0.2361(4) 0.4685(5) 0.0631(15) Uani d 1
H H16A 0.4595 -0.3135 0.4919 0.076 Uiso calc 1
H H16B 0.4596 -0.2076 0.5066 0.076 Uiso calc 1
H H16C 0.4617 -0.1998 0.3943 0.076 Uiso calc 1
C C17 0.2735(4) -0.0242(3) 0.1750(3) 0.0362(8) Uani d 1
H H17A 0.3123 -0.0669 0.1343 0.043 Uiso calc 1
H H17B 0.3143 0.0396 0.1471 0.043 Uiso calc 1
H H17C 0.1846 -0.0017 0.1713 0.043 Uiso calc 1
C C18 -0.2358(3) 0.3898(3) 0.2326(3) 0.0351(8) Uani d 1
H H18 -0.2334 0.3359 0.3007 0.042 Uiso calc 1
C C19 -0.3270(4) 0.3949(3) 0.1806(4) 0.0431(10) Uani d 1
H H19 -0.3851 0.3456 0.2130 0.052 Uiso calc 1
C C20 -0.3301(4) 0.4750(4) 0.0795(4) 0.0429(10) Uani d 1
H H20 -0.3900 0.4797 0.0426 0.051 Uiso calc 1
C C21 -0.2432(3) 0.5486(3) 0.0331(3) 0.0335(8) Uani d 1
H H21 -0.2441 0.6031 -0.0349 0.040 Uiso calc 1
C C22 -0.1551(3) 0.5390(3) 0.0903(3) 0.0248(6) Uani d 1
C C23 -0.0583(3) 0.6128(3) 0.0487(2) 0.0238(6) Uani d 1
C C24 -0.0616(3) 0.7115(3) -0.0537(3) 0.0309(7) Uani d 1
H H24A 0.0076 0.7497 -0.0685 0.037 Uiso calc 1
H H24B -0.1410 0.7592 -0.0489 0.037 Uiso calc 1
H H24C -0.0536 0.6890 -0.1094 0.037 Uiso calc 1
C C25 0.1960(3) 0.5981(2) 0.1491(2) 0.0213(6) Uani d 1
C C26 0.3095(3) 0.6523(3) 0.1235(2) 0.0226(6) Uani d 1
C C27 0.3861(3) 0.6143(3) 0.1989(3) 0.0243(6) Uani d 1
H H27 0.3661 0.5569 0.2641 0.029 Uiso calc 1
C C28 0.4926(3) 0.6627(3) 0.1762(3) 0.0260(6) Uani d 1
C C29 0.5235(3) 0.7488(3) 0.0781(3) 0.0261(6) Uani d 1
C C30 0.4442(3) 0.7873(3) 0.0029(3) 0.0274(7) Uani d 1
C C31 0.3379(3) 0.7390(3) 0.0254(3) 0.0260(6) Uani d 1
H H31 0.2859 0.7641 -0.0243 0.031 Uiso calc 1
C C32 0.5417(4) 0.5483(4) 0.3476(3) 0.0409(9) Uani d 1
H H32A 0.6061 0.5323 0.3878 0.049 Uiso calc 1
H H32B 0.5352 0.4830 0.3423 0.049 Uiso calc 1
H H32C 0.4613 0.5743 0.3821 0.049 Uiso calc 1
C C33 0.6268(3) 0.8663(3) 0.0971(3) 0.0313(7) Uani d 1
H H33A 0.7066 0.8930 0.0755 0.038 Uiso calc 1
H H33B 0.6085 0.8292 0.1728 0.038 Uiso calc 1
H H33C 0.5603 0.9269 0.0738 0.038 Uiso calc 1
C C34 0.3957(4) 0.9227(3) -0.1632(3) 0.0412(9) Uani d 1
H H34A 0.4313 0.9813 -0.2248 0.049 Uiso calc 1
H H34B 0.3155 0.9514 -0.1308 0.049 Uiso calc 1
H H34C 0.3830 0.8690 -0.1832 0.049 Uiso calc 1
C C35 0.3927(6) 0.2790(6) 0.2348(7) 0.085(2) Uani d 1
C C36 0.0330(5) 0.8853(4) 0.1189(5) 0.0566(12) Uani d 1
O O10 -0.0012(6) 0.8601(4) 0.0529(5) 0.1041(17) Uani d 1
O O9 0.3710(3) 0.3347(3) 0.3011(3) 0.0568(8) Uani d 1
C C37 -0.0639(9) 0.9623(6) 0.1313(7) 0.109(3) Uani d 1

loop_
_atom_site_aniso_label
_atom_site_aniso_U_11
_atom_site_aniso_U_22
_atom_site_aniso_U_33
_atom_site_aniso_U_12
_atom_site_aniso_U_13
_atom_site_aniso_U_23
Zn 0.0247(2) 0.02143(19) 0.01899(19) -0.00006(13) -0.00520(13) -0.00800(14)
N1 0.0235(12) 0.0243(13) 0.0246(13) 0.0014(10) -0.0062(10) -0.0118(11)
N2 0.0193(11) 0.0221(12) 0.0204(12) 0.0003(9) -0.0037(9) -0.0093(10)
N3 0.0212(12) 0.0203(12) 0.0218(12) 0.0005(10) -0.0015(9) -0.0086(10)
N4 0.0262(13) 0.0233(12) 0.0296(14) -0.0014(10) -0.0051(11) -0.0131(11)
N5 0.0220(12) 0.0267(13) 0.0196(12) -0.0025(10) -0.0048(9) -0.0104(11)
N6 0.0251(13) 0.0262(13) 0.0225(13) -0.0055(10) -0.0044(10) -0.0081(11)
O1 0.0325(12) 0.0212(10) 0.0194(10) 0.0023(9) -0.0060(9) -0.0080(9)
O2 0.0245(11) 0.0251(11) 0.0210(10) -0.0025(9) -0.0057(8) -0.0071(9)
O3 0.0494(15) 0.0250(12) 0.0233(12) 0.0014(11) -0.0034(11) -0.0031(10)
O4 0.0468(15) 0.0206(11) 0.0363(14) 0.0005(10) -0.0006(12) -0.0086(11)
O5 0.0500(15) 0.0259(12) 0.0300(13) 0.0016(11) -0.0004(11) -0.0152(11)
O6 0.0263(11) 0.0366(13) 0.0325(13) -0.0071(10) -0.0101(10) -0.0085(11)
O7 0.0249(11) 0.0335(12) 0.0404(14) -0.0089(10) 0.0009(10) -0.0206(11)
O8 0.0454(15) 0.0297(12) 0.0293(13) -0.0155(11) -0.0050(11) -0.0072(11)
C1 0.0395(18) 0.0274(16) 0.0268(16) 0.0049(14) -0.0116(14) -0.0111(14)
C2 0.047(2) 0.0244(16) 0.0361(19) 0.0095(15) -0.0166(16) -0.0142(15)
C3 0.0341(18) 0.0354(18) 0.0371(19) 0.0090(14) -0.0118(15) -0.0250(16)
C4 0.0248(15) 0.0310(16) 0.0253(15) 0.0009(12) -0.0049(12) -0.0157(14)
C5 0.0191(13) 0.0274(15) 0.0230(14) -0.0023(11) -0.0044(11) -0.0125(12)
C6 0.0175(13) 0.0250(14) 0.0232(14) -0.0033(11) -0.0018(11) -0.0130(12)
C7 0.0319(17) 0.0303(16) 0.0224(15) -0.0013(13) -0.0008(12) -0.0121(13)
C8 0.0207(13) 0.0215(13) 0.0222(14) -0.0011(11) -0.0053(11) -0.0091(12)
C9 0.0195(13) 0.0202(13) 0.0239(14) -0.0035(11) -0.0030(11) -0.0085(12)
C10 0.0260(15) 0.0247(15) 0.0241(15) -0.0024(12) -0.0035(12) -0.0098(13)
C11 0.0281(15) 0.0240(15) 0.0233(15) -0.0051(12) -0.0014(12) -0.0054(13)
C12 0.0290(16) 0.0192(14) 0.0300(16) -0.0020(12) -0.0008(13) -0.0086(13)
C13 0.0300(16) 0.0232(15) 0.0297(16) -0.0042(12) -0.0014(13) -0.0129(13)
C14 0.0273(15) 0.0208(14) 0.0233(14) -0.0040(12) -0.0039(12) -0.0072(12)
C15 0.043(2) 0.0354(18) 0.0214(16) -0.0015(15) -0.0073(14) -0.0051(14)
C16 0.046(3) 0.033(2) 0.082(4) 0.0092(19) -0.002(2) -0.014(2)
C17 0.042(2) 0.0381(19) 0.0288(17) -0.0025(16) -0.0030(15) -0.0183(16)
C18 0.0287(17) 0.0268(16) 0.047(2) -0.0019(13) -0.0064(15) -0.0142(16)
C19 0.0298(18) 0.039(2) 0.069(3) -0.0082(16) -0.0088(18) -0.028(2)
C20 0.0281(17) 0.050(2) 0.068(3) 0.0022(16) -0.0181(18) -0.039(2)
C21 0.0303(17) 0.0400(19) 0.0384(19) 0.0067(14) -0.0134(14) -0.0254(17)
C22 0.0214(14) 0.0273(15) 0.0300(16) 0.0018(12) -0.0044(12) -0.0185(13)
C23 0.0259(15) 0.0280(15) 0.0186(14) 0.0005(12) -0.0040(11) -0.0128(12)
C24 0.0309(16) 0.0376(18) 0.0206(15) -0.0027(14) -0.0086(12) -0.0079(14)
C25 0.0206(13) 0.0228(14) 0.0206(13) -0.0017(11) -0.0019(11) -0.0109(12)
C26 0.0236(14) 0.0230(14) 0.0218(14) -0.0009(11) -0.0032(11) -0.0118(12)
C27 0.0225(14) 0.0259(15) 0.0240(15) -0.0020(12) -0.0033(11) -0.0111(13)
C28 0.0224(14) 0.0290(16) 0.0291(16) -0.0009(12) -0.0051(12) -0.0156(14)
C29 0.0223(14) 0.0276(15) 0.0306(16) -0.0035(12) -0.0003(12) -0.0166(14)
C30 0.0341(17) 0.0227(14) 0.0248(15) -0.0062(13) -0.0009(13) -0.0109(13)
C31 0.0294(15) 0.0256(15) 0.0226(15) -0.0029(12) -0.0052(12) -0.0101(13)
C32 0.0336(18) 0.056(2) 0.0279(18) -0.0115(17) -0.0112(14) -0.0069(17)
C33 0.0333(17) 0.0299(17) 0.0351(18) -0.0082(14) -0.0087(14) -0.0140(15)
C34 0.057(2) 0.0334(19) 0.0326(19) -0.0132(18) -0.0104(17) -0.0085(16)
C35 0.055(3) 0.091(4) 0.136(6) -0.028(3) 0.025(3) -0.084(5)
C36 0.071(3) 0.039(2) 0.066(3) -0.006(2) -0.019(3) -0.024(2)
O10 0.120(4) 0.081(3) 0.104(4) -0.006(3) -0.028(3) -0.032(3)
O9 0.0526(19) 0.0516(19) 0.0488(19) 0.0089(15) -0.0077(15) -0.0154(16)
C37 0.132(7) 0.074(4) 0.080(5) 0.018(4) 0.003(5) -0.027(4)

loop_
_atom_type_symbol
_atom_type_description
_atom_type_scat_dispersion_real
_atom_type_scat_dispersion_imag
_atom_type_scat_source
C C 0.0033 0.0016 'International Tables Vol C Tables 4.2.6.8 and 6.1.1.4'
H H 0.0000 0.0000 'International Tables Vol C Tables 4.2.6.8 and 6.1.1.4'
N N 0.0061 0.0033 'International Tables Vol C Tables 4.2.6.8 and 6.1.1.4'
O O 0.0106 0.0060 'International Tables Vol C Tables 4.2.6.8 and 6.1.1.4'
Zn Zn 0.2839 1.4301 'International Tables Vol C Tables 4.2.6.8 and 6.1.1.4'

loop_
_geom_angle_atom_site_label_1
_geom_angle_atom_site_label_2
_geom_angle_atom_site_label_3
_geom_angle
O1 Zn O2 95.27(9)
O1 Zn N1 149.55(9)
N2 Zn O1 76.21(9)
O1 Zn N4 93.40(9)
N5 Zn O1 118.14(9)
N2 Zn O2 101.58(9)
N4 Zn O2 148.23(10)
N5 Zn O2 73.41(9)
N2 Zn N1 73.66(10)
N4 Zn N1 92.84(10)
N5 Zn N1 92.26(10)
N2 Zn N4 110.17(11)
N2 Zn N5 164.81(10)
N5 Zn N4 75.54(10)
O2 Zn N1 94.93(9)
C1 N1 C5 118.2(3)
C1 N1 Zn 129.5(2)
C5 N1 Zn 112.0(2)
C6 N2 N3 118.6(3)
C6 N2 Zn 124.0(2)
N3 N2 Zn 117.41(19)
C8 N3 N2 109.5(2)
C18 N4 C22 119.4(3)
C18 N4 Zn 126.6(3)
C22 N4 Zn 114.0(2)
C23 N5 N6 119.8(3)
C23 N5 Zn 120.1(2)
N6 N5 Zn 119.52(19)
C25 N6 N5 109.0(3)
C8 O1 Zn 110.20(19)
C25 O2 Zn 111.36(18)
C11 O3 C15 116.3(3)
C12 O4 C16 113.5(3)
C13 O5 C17 116.7(3)
C28 O6 C32 116.7(3)
C29 O7 C33 113.9(3)
C30 O8 C34 116.6(3)
N1 C1 C2 123.4(3)
C1 C2 C3 118.6(3)
C2 C3 C4 119.2(3)
C5 C4 C3 119.0(3)
N1 C5 C4 121.6(3)
N1 C5 C6 115.6(3)
C4 C5 C6 122.8(3)
N2 C6 C7 123.7(3)
N2 C6 C5 114.3(3)
C7 C6 C5 121.9(3)
O1 C8 N3 126.6(3)
O1 C8 C9 119.7(3)
N3 C8 C9 113.7(3)
C14 C9 C10 120.7(3)
C14 C9 C8 120.1(3)
C10 C9 C8 119.2(3)
C9 C10 C11 120.3(3)
O3 C11 C10 124.9(3)
O3 C11 C12 115.3(3)
C10 C11 C12 119.8(3)
O4 C12 C13 121.4(3)
O4 C12 C11 119.1(3)
C13 C12 C11 119.4(3)
O5 C13 C12 114.8(3)
O5 C13 C14 124.6(3)
C12 C13 C14 120.6(3)
C9 C14 C13 119.2(3)
N4 C18 C19 122.4(4)
C20 C19 C18 118.6(4)
C19 C20 C21 119.7(3)
C22 C21 C20 118.5(4)
N4 C22 C21 121.5(3)
N4 C22 C23 115.4(3)
C21 C22 C23 123.1(3)
N5 C23 C22 114.3(3)
N5 C23 C24 125.1(3)
C22 C23 C24 120.6(3)
O2 C25 N6 125.6(3)
O2 C25 C26 119.0(3)
N6 C25 C26 115.3(3)
C31 C26 C27 120.9(3)
C31 C26 C25 120.4(3)
C27 C26 C25 118.7(3)
C28 C27 C26 119.6(3)
O6 C28 C27 124.3(3)
O6 C28 C29 115.3(3)
C27 C28 C29 120.4(3)
O7 C29 C28 120.9(3)
O7 C29 C30 119.5(3)
C28 C29 C30 119.5(3)
O8 C30 C31 125.0(3)
O8 C30 C29 114.8(3)
C31 C30 C29 120.2(3)
C26 C31 C30 119.4(3)
O10 C36 C37 102.0(6)

loop_
_geom_bond_atom_site_label_1
_geom_bond_atom_site_label_2
_geom_bond_distance
Zn O1 2.106(2)
Zn O2 2.176(2)
Zn N1 2.289(3)
Zn N2 2.049(3)
Zn N4 2.164(3)
Zn N5 2.076(3)
N1 C1 1.328(4)
N1 C5 1.358(4)
N2 C6 1.288(4)
N2 N3 1.370(4)
N3 C8 1.333(4)
N4 C18 1.331(5)
N4 C22 1.354(4)
N5 C23 1.290(4)
N5 N6 1.377(4)
N6 C25 1.336(4)
O1 C8 1.276(4)
O2 C25 1.278(4)
O3 C11 1.370(4)
O3 C15 1.431(4)
O4 C12 1.382(4)
O4 C16 1.423(6)
O5 C13 1.371(4)
O5 C17 1.426(4)
O6 C28 1.369(4)
O6 C32 1.430(5)
O7 C29 1.377(4)
O7 C33 1.427(4)
O8 C30 1.364(4)
O8 C34 1.437(5)
C1 C2 1.390(5)
C2 C3 1.373(5)
C3 C4 1.389(5)
C4 C5 1.395(4)
C5 C6 1.486(4)
C6 C7 1.489(4)
C8 C9 1.500(4)
C9 C14 1.393(4)
C9 C10 1.385(4)
C10 C11 1.385(4)
C11 C12 1.407(5)
C12 C13 1.393(5)
C13 C14 1.394(4)
C18 C19 1.383(5)
C19 C20 1.380(7)
C20 C21 1.390(6)
C21 C22 1.385(4)
C22 C23 1.480(5)
C23 C24 1.494(5)
C25 C26 1.497(4)
C26 C31 1.398(4)
C26 C27 1.393(4)
C27 C28 1.387(4)
C28 C29 1.400(5)
C29 C30 1.410(5)
C30 C31 1.386(5)
C35 O9 1.416(7)
C36 O10 1.315(7)
C36 C37 1.339(9)

loop_
_geom_hbond_atom_site_label_D
_geom_hbond_atom_site_label_H
_geom_hbond_atom_site_label_A
_geom_hbond_site_symmetry_A
_geom_hbond_distance_DH
_geom_hbond_distance_HA
_geom_hbond_distance_DA
_geom_hbond_angle_DHA
C16 H16C O5 . 0.96 2.58 3.097(7) 114
C17 H17B O8 2_665 0.96 2.59 3.457(6) 150
C18 H18 O3 2_556 0.93 2.42 3.100(5) 130
C24 H24B O7 1_455 0.96 2.55 3.414(5) 149
C24 H24C O1 2_565 0.96 2.38 3.281(4) 157
C33 H33B O6 . 0.96 2.54 3.075(5) 115

_cod_database_fobs_code 2243268
